data_4319005
loop_
_publ_author_name
'Tapan Kanti Paine'
'Thomas Weyherm\"uller'
'Karl Wieghardt'
'Phalguni Chaudhuri'

_publ_section_title
;
 The Methanol-Methanolate CH3OH...OCH3-Bridging Ligand: Tuning of Exchange
 Coupling by Hydrogen Bonds in Dimethoxo-Bridged Dichromium(III) Complexes
;
_journal_name_full 'Inorganic Chemistry'
_journal_page_first 6538
_journal_page_last 6540
_journal_paper_doi 10.1021/ic0204068
_journal_volume 41
_journal_year 2002
_chemical_formula_structural '[C60 H94 Cr2 O8 S2], 8 MeOH'
_chemical_formula_sum 'C68 H126 Cr2 O16 S2'
_chemical_formula_weight 1367.81
_chemical_name_systematic
;
  ?
;
_space_group_IT_number 2
_symmetry_cell_setting triclinic
_symmetry_space_group_name_Hall '-P 1'
_symmetry_space_group_name_H-M 'P -1'
_atom_sites_solution_hydrogens geom
_atom_sites_solution_primary direct
_atom_sites_solution_secondary difmap
_audit_creation_method SHELXL
_cell_angle_alpha 82.99(1)
_cell_angle_beta 86.35(1)
_cell_angle_gamma 87.86(1)
_cell_formula_units_Z 1
_cell_length_a 11.3458(9)
_cell_length_b 12.9930(10)
_cell_length_c 13.5770(10)
_cell_measurement_reflns_used 6855
_cell_measurement_temperature 100(2)
_cell_volume 1981.6(3)
_computing_cell_refinement 'DENZO, Nonius Collect Software'
_computing_data_collection 'DENZO, Nonius Collect Software'
_computing_data_reduction 'DENZO, Nonius Collect Software'
_computing_structure_refinement 'SHELXL-93 (Sheldrick, 1993)'
_computing_structure_solution 'SHELXS-86 (Sheldrick, 1990)'
_diffrn_ambient_temperature 100(2)
_diffrn_measurement_device 'Nonius Kappa-CCD'
_diffrn_measurement_method '200 images at 2 deg. in \w and 180 sec.'
_diffrn_radiation_monochromator graphite
_diffrn_radiation_source 'fine-focus sealed tube'
_diffrn_radiation_type MoK\a
_diffrn_radiation_wavelength 0.71073
_diffrn_reflns_av_R_equivalents 0.0381
_diffrn_reflns_av_sigmaI/netI 0.0737
_diffrn_reflns_limit_h_max 17
_diffrn_reflns_limit_h_min -15
_diffrn_reflns_limit_k_max 19
_diffrn_reflns_limit_k_min -18
_diffrn_reflns_limit_l_max 20
_diffrn_reflns_limit_l_min -14
_diffrn_reflns_number 18367
_diffrn_reflns_theta_max 29.00
_diffrn_reflns_theta_min 4.55
_exptl_absorpt_coefficient_mu 0.384
_exptl_absorpt_correction_type 'not corrected'
_exptl_crystal_colour turquoise
_exptl_crystal_density_diffrn 1.146
_exptl_crystal_description 'transparent block'
_exptl_crystal_F_000 742
_exptl_crystal_size_max 0.30
_exptl_crystal_size_mid 0.15
_exptl_crystal_size_min 0.15
_refine_diff_density_max 2.050
_refine_diff_density_min -0.795
_refine_diff_density_rms 0.085
_refine_ls_extinction_method none
_refine_ls_goodness_of_fit_all 1.029
_refine_ls_goodness_of_fit_obs 1.077
_refine_ls_matrix_type full
_refine_ls_number_parameters 408
_refine_ls_number_reflns 10271
_refine_ls_number_restraints 0
_refine_ls_restrained_S_all 1.056
_refine_ls_restrained_S_obs 1.077
_refine_ls_R_factor_all 0.0999
_refine_ls_R_factor_obs 0.0683
_refine_ls_shift/esd_max 0.007
_refine_ls_shift/esd_mean 0.000
_refine_ls_structure_factor_coef Fsqd
_refine_ls_weighting_details 'w=1/[\s^2^(Fo^2^)+(0.0814P)^2^+3.3147P] where P=(Fo^2^+2Fc^2^)/3'
_refine_ls_weighting_scheme calc
_refine_ls_wR_factor_all 0.1986
_refine_ls_wR_factor_obs 0.1730
_reflns_number_observed 7606
_reflns_number_total 10362
_reflns_observed_criterion >2sigma(I)
_cod_data_source_file ic0204068_3.cif
_cod_data_source_block 3
_cod_depositor_comments
;
The following automatic conversions were performed:

'_symmetry_cell_setting' value 'Triclinic' changed to 'triclinic'
according to the built-in table from CIF Core dictionary named
'cif_core.dic' version 2.4.1 from 2010-06-29.

Automatic conversion script
Id: cif_fix_values 1646 2011-03-28 12:23:43Z adriana 

The following automatic conversions were performed:

'_refine_ls_weighting_scheme' value 'calc
w=1/[\s^2^(Fo^2^)+(0.0814P)^2^+3.3147P] where P=(Fo^2^+2Fc^2^)/3' was
changed to 'calc'. New tag '_refine_ls_weighting_details' was
created. The value of the new tag was set to
'w=1/[\s^2^(Fo^2^)+(0.0814P)^2^+3.3147P] where P=(Fo^2^+2Fc^2^)/3'.

Automatic conversion script
Id: cif_fix_values 3143 2015-03-26 13:38:13Z robertas 
;
_cod_database_code 4319005

loop_
_symmetry_equiv_pos_as_xyz
'x, y, z'
'-x, -y, -z'

loop_
_atom_site_aniso_label
_atom_site_aniso_U_11
_atom_site_aniso_U_22
_atom_site_aniso_U_33
_atom_site_aniso_U_23
_atom_site_aniso_U_13
_atom_site_aniso_U_12
Cr1 0.0166(2) 0.0208(2) 0.0137(2) -0.0026(2) -0.00087(14) -0.00136(15)
S1 0.0177(3) 0.0234(3) 0.0160(3) -0.0035(2) 0.0002(2) -0.0018(2)
O1 0.0199(9) 0.0218(9) 0.0189(9) -0.0017(8) 0.0027(7) -0.0025(7)
O2 0.0199(9) 0.0282(10) 0.0146(8) -0.0019(8) -0.0032(7) -0.0032(7)
O3 0.0220(10) 0.0279(10) 0.0172(9) -0.0032(9) -0.0006(8) -0.0052(8)
O4 0.0211(9) 0.0236(9) 0.0148(8) -0.0055(7) -0.0026(7) 0.0009(7)
C1 0.0153(12) 0.0257(13) 0.0159(11) -0.0026(10) -0.0031(9) -0.0020(10)
C2 0.0186(13) 0.0278(14) 0.0178(12) -0.0050(11) -0.0002(9) -0.0002(10)
C3 0.0228(14) 0.0257(14) 0.0275(14) -0.0055(12) 0.0013(11) 0.0008(11)
C4 0.0265(14) 0.0229(14) 0.0271(14) -0.0010(12) 0.0005(11) -0.0029(11)
C5 0.0221(13) 0.0271(14) 0.0218(13) -0.0007(11) 0.0010(10) -0.0033(11)
C6 0.0179(12) 0.0250(13) 0.0158(12) -0.0032(10) -0.0007(9) 0.0009(10)
C7 0.0219(13) 0.0248(13) 0.0144(12) -0.0027(10) -0.0006(9) 0.0000(10)
C8 0.0221(13) 0.0255(13) 0.0152(12) -0.0024(10) 0.0001(10) 0.0000(10)
C9 0.0235(14) 0.0294(14) 0.0171(12) -0.0058(11) -0.0001(10) -0.0015(11)
C10 0.031(2) 0.038(2) 0.0167(13) -0.0053(12) -0.0032(11) -0.0033(13)
C11 0.038(2) 0.039(2) 0.0158(13) -0.0025(12) 0.0028(12) -0.0068(13)
C12 0.030(2) 0.0301(15) 0.0197(13) -0.0033(12) 0.0027(11) -0.0061(12)
C13 0.0201(13) 0.0280(14) 0.0230(13) -0.0046(11) 0.0057(10) -0.0013(10)
C14 0.035(2) 0.036(2) 0.039(2) -0.0116(15) 0.0161(14) -0.0028(14)
C15 0.030(2) 0.045(2) 0.0232(15) -0.0021(14) 0.0063(12) -0.0005(14)
C16 0.0183(14) 0.041(2) 0.039(2) -0.0096(15) 0.0035(12) -0.0060(12)
C17 0.030(2) 0.0261(15) 0.036(2) -0.0007(13) 0.0039(13) -0.0013(12)
C18 0.045(2) 0.043(2) 0.059(3) 0.019(2) -0.010(2) -0.006(2)
C19 0.051(2) 0.026(2) 0.058(2) -0.007(2) 0.017(2) -0.0052(15)
C20 0.034(2) 0.0251(15) 0.041(2) 0.0004(14) 0.0063(14) -0.0033(12)
C21 0.0229(14) 0.036(2) 0.0184(13) -0.0078(12) -0.0040(10) -0.0040(11)
C22 0.032(2) 0.059(2) 0.0231(15) -0.0086(15) -0.0072(12) -0.011(2)
C23 0.0191(14) 0.048(2) 0.0277(15) -0.0075(14) -0.0035(11) -0.0023(12)
C24 0.030(2) 0.034(2) 0.030(2) -0.0094(13) -0.0003(12) -0.0062(12)
C25 0.055(2) 0.054(2) 0.0167(14) 0.0020(15) -0.0001(14) -0.018(2)
C26 0.092(4) 0.075(3) 0.033(2) -0.013(2) 0.028(2) -0.025(3)
C27 0.125(5) 0.102(4) 0.025(2) 0.009(2) 0.003(2) -0.075(4)
C28 0.093(4) 0.098(4) 0.037(2) 0.031(3) 0.000(2) 0.001(3)
C29 0.0249(15) 0.046(2) 0.028(2) -0.0013(14) -0.0007(12) -0.0131(13)
C30 0.029(2) 0.034(2) 0.030(2) -0.0155(13) -0.0068(12) 0.0053(12)
O60 0.112(4) 0.198(6) 0.067(3) -0.025(4) 0.010(3) -0.020(4)
C60 0.129(7) 0.356(18) 0.045(4) -0.006(7) 0.003(4) -0.033(9)
O70 0.0471(15) 0.0499(15) 0.0222(11) -0.0057(11) 0.0036(10) -0.0012(12)
C70 0.053(2) 0.059(2) 0.029(2) -0.012(2) -0.006(2) 0.004(2)
O80 0.108(4) 0.211(6) 0.056(2) -0.033(3) -0.009(2) 0.088(4)
C80 0.069(3) 0.074(3) 0.073(3) -0.032(3) -0.027(3) 0.016(3)
O90 0.084(3) 0.066(2) 0.060(2) -0.010(2) 0.013(2) -0.030(2)
C90 0.108(5) 0.103(5) 0.159(7) -0.083(5) 0.069(5) -0.060(4)

loop_
_atom_site_label
_atom_site_type_symbol
_atom_site_fract_x
_atom_site_fract_y
_atom_site_fract_z
_atom_site_U_iso_or_equiv
_atom_site_thermal_displace_type
_atom_site_occupancy
_atom_site_calc_flag
_atom_site_refinement_flags
_atom_site_disorder_group
Cr1 Cr -0.11688(4) 0.05467(3) -0.03154(3) 0.01699(12) Uani 1 d . .
S1 S -0.02224(6) 0.19545(5) -0.13359(5) 0.0190(2) Uani 1 d . .
O1 O -0.2169(2) 0.16151(15) 0.01963(14) 0.0204(4) Uani 1 d . .
O2 O -0.2102(2) 0.0492(2) -0.14482(14) 0.0208(4) Uani 1 d . .
O3 O -0.2167(2) -0.0557(2) 0.04842(15) 0.0223(4) Uani 1 d . .
H3B H -0.2131(37) -0.0545(33) 0.0933(30) 0.029 Uiso 1 d . .
O4 O 0.0048(2) -0.04594(15) -0.07370(13) 0.0195(4) Uani 1 d . .
C1 C -0.2029(2) 0.2616(2) -0.0114(2) 0.0188(5) Uani 1 d . .
C2 C -0.2741(2) 0.3406(2) 0.0280(2) 0.0213(5) Uani 1 d . .
C3 C -0.2523(3) 0.4439(2) -0.0086(2) 0.0253(6) Uani 1 d . .
H3A H -0.3018(3) 0.4963(2) 0.0168(2) 0.030 Uiso 1 calc R .
C4 C -0.1625(3) 0.4754(2) -0.0803(2) 0.0257(6) Uani 1 d . .
C5 C -0.0937(3) 0.3972(2) -0.1183(2) 0.0239(6) Uani 1 d . .
H5 H -0.0321(3) 0.4147(2) -0.1676(2) 0.029 Uiso 1 calc R .
C6 C -0.1140(2) 0.2937(2) -0.0850(2) 0.0196(5) Uani 1 d . .
C7 C -0.0922(2) 0.1746(2) -0.2434(2) 0.0204(5) Uani 1 d . .
C8 C -0.1820(2) 0.1016(2) -0.2322(2) 0.0210(5) Uani 1 d . .
C9 C -0.2414(3) 0.0878(2) -0.3189(2) 0.0231(6) Uani 1 d . .
C10 C -0.2016(3) 0.1422(3) -0.4088(2) 0.0281(6) Uani 1 d . .
H10 H -0.2400(3) 0.1314(3) -0.4667(2) 0.034 Uiso 1 calc R .
C11 C -0.1083(3) 0.2121(3) -0.4199(2) 0.0310(7) Uani 1 d . .
C12 C -0.0544(3) 0.2277(2) -0.3342(2) 0.0267(6) Uani 1 d . .
H12 H 0.0082(3) 0.2748(2) -0.3377(2) 0.032 Uiso 1 calc R .
C13 C -0.3759(2) 0.3118(2) 0.1062(2) 0.0239(6) Uani 1 d . .
C14 C -0.4368(3) 0.4084(3) 0.1440(3) 0.0370(8) Uani 1 d . .
H14A H -0.4677(3) 0.4538(3) 0.0879(3) 0.055 Uiso 1 calc R .
H14B H -0.3795(3) 0.4458(3) 0.1761(3) 0.055 Uiso 1 calc R .
H14C H -0.5020(3) 0.3871(3) 0.1921(3) 0.055 Uiso 1 calc R .
C15 C -0.3296(3) 0.2440(3) 0.1966(2) 0.0333(7) Uani 1 d . .
H15A H -0.2901(3) 0.1815(3) 0.1752(2) 0.050 Uiso 1 calc R .
H15B H -0.3958(3) 0.2243(3) 0.2442(2) 0.050 Uiso 1 calc R .
H15C H -0.2733(3) 0.2830(3) 0.2282(2) 0.050 Uiso 1 calc R .
C16 C -0.4678(3) 0.2529(3) 0.0583(3) 0.0324(7) Uani 1 d . .
H16A H -0.4971(3) 0.2966(3) 0.0005(3) 0.049 Uiso 1 calc R .
H16B H -0.5338(3) 0.2352(3) 0.1068(3) 0.049 Uiso 1 calc R .
H16C H -0.4310(3) 0.1891(3) 0.0371(3) 0.049 Uiso 1 calc R .
C17 C -0.1428(3) 0.5903(2) -0.1187(3) 0.0310(7) Uani 1 d . .
C18 C -0.2147(4) 0.6196(3) -0.2104(3) 0.0508(10) Uani 1 d . .
H18A H -0.2987(4) 0.6084(3) -0.1922(3) 0.076 Uiso 1 calc R .
H18B H -0.1879(4) 0.5765(3) -0.2623(3) 0.076 Uiso 1 calc R .
H18C H -0.2036(4) 0.6929(3) -0.2353(3) 0.076 Uiso 1 calc R .
C19 C -0.1807(4) 0.6605(3) -0.0384(3) 0.0459(9) Uani 1 d . .
H19A H -0.2642(4) 0.6502(3) -0.0176(3) 0.069 Uiso 1 calc R .
H19B H -0.1696(4) 0.7332(3) -0.0652(3) 0.069 Uiso 1 calc R .
H19C H -0.1326(4) 0.6428(3) 0.0191(3) 0.069 Uiso 1 calc R .
C20 C -0.0128(3) 0.6085(3) -0.1490(3) 0.0343(7) Uani 1 d . .
H20A H 0.0345(3) 0.5901(3) -0.0911(3) 0.051 Uiso 1 calc R .
H20B H -0.0025(3) 0.6818(3) -0.1741(3) 0.051 Uiso 1 calc R .
H20C H 0.0132(3) 0.5654(3) -0.2011(3) 0.051 Uiso 1 calc R .
C21 C -0.3448(3) 0.0133(2) -0.3125(2) 0.0252(6) Uani 1 d . .
C22 C -0.3991(3) 0.0122(3) -0.4128(2) 0.0375(8) Uani 1 d . .
H22A H -0.4276(3) 0.0824(3) -0.4369(2) 0.056 Uiso 1 calc R .
H22B H -0.4654(3) -0.0350(3) -0.4047(2) 0.056 Uiso 1 calc R .
H22C H -0.3392(3) -0.0115(3) -0.4609(2) 0.056 Uiso 1 calc R .
C23 C -0.4436(3) 0.0478(3) -0.2391(2) 0.0314(7) Uani 1 d . .
H23A H -0.4119(3) 0.0494(3) -0.1738(2) 0.047 Uiso 1 calc R .
H23B H -0.5080(3) -0.0012(3) -0.2330(2) 0.047 Uiso 1 calc R .
H23C H -0.4737(3) 0.1172(3) -0.2638(2) 0.047 Uiso 1 calc R .
C24 C -0.3015(3) -0.0978(3) -0.2775(2) 0.0309(7) Uani 1 d . .
H24A H -0.2662(3) -0.0993(3) -0.2133(2) 0.046 Uiso 1 calc R .
H24B H -0.2422(3) -0.1207(3) -0.3266(2) 0.046 Uiso 1 calc R .
H24C H -0.3684(3) -0.1442(3) -0.2704(2) 0.046 Uiso 1 calc R .
C25 C -0.0691(4) 0.2652(3) -0.5231(2) 0.0421(9) Uani 1 d . .
C26 C -0.0277(5) 0.1831(4) -0.5893(3) 0.0670(14) Uani 1 d . .
H26A H 0.0390(5) 0.1427(4) -0.5604(3) 0.100 Uiso 1 calc R .
H26B H -0.0028(5) 0.2168(4) -0.6556(3) 0.100 Uiso 1 calc R .
H26C H -0.0927(5) 0.1369(4) -0.5948(3) 0.100 Uiso 1 calc R .
C27 C 0.0305(6) 0.3395(5) -0.5184(3) 0.084(2) Uani 1 d . .
H27A H 0.0042(6) 0.3926(5) -0.4758(3) 0.126 Uiso 1 calc R .
H27B H 0.0522(6) 0.3729(5) -0.5855(3) 0.126 Uiso 1 calc R .
H27C H 0.0993(6) 0.3009(5) -0.4910(3) 0.126 Uiso 1 calc R .
C28 C -0.1728(6) 0.3274(5) -0.5689(4) 0.079(2) Uani 1 d . .
H28A H -0.2000(6) 0.3805(5) -0.5266(4) 0.119 Uiso 1 calc R .
H28B H -0.2374(6) 0.2808(5) -0.5744(4) 0.119 Uiso 1 calc R .
H28C H -0.1476(6) 0.3608(5) -0.6351(4) 0.119 Uiso 1 calc R .
C29 C -0.3379(3) -0.0683(3) 0.0314(2) 0.0331(7) Uani 1 d . .
H29A H -0.3694(3) -0.1258(3) 0.0779(2) 0.050 Uiso 1 calc R .
H29B H -0.3445(3) -0.0835(3) -0.0370(2) 0.050 Uiso 1 calc R .
H29C H -0.3830(3) -0.0043(3) 0.0416(2) 0.050 Uiso 1 calc R .
C30 C 0.0119(3) -0.0912(3) -0.1633(2) 0.0299(7) Uani 1 d . .
H30A H -0.0590(3) -0.0716(3) -0.1996(2) 0.045 Uiso 1 calc R .
H30B H 0.0177(3) -0.1669(3) -0.1484(2) 0.045 Uiso 1 calc R .
H30C H 0.0820(3) -0.0666(3) -0.2041(2) 0.045 Uiso 1 calc R .
O60 O 0.4494(5) 0.3158(6) -0.4415(4) 0.125(2) Uani 1 d . .
H60 H 0.5176(17) 0.3169(96) -0.4210(11) 0.188 Uiso 1 calc R .
C60 C 0.4543(9) 0.3401(12) -0.5429(5) 0.178(6) Uani 1 d . .
H60A H 0.4093(80) 0.2900(50) -0.5725(8) 0.267 Uiso 1 calc R .
H60B H 0.5368(12) 0.3376(83) -0.5690(10) 0.267 Uiso 1 calc R .
H60C H 0.4204(86) 0.4100(34) -0.5598(6) 0.267 Uiso 1 calc R .
O70 O -0.2197(2) -0.1044(2) 0.2431(2) 0.0399(6) Uani 1 d . .
H70 H -0.2238(45) -0.1686(3) 0.2600(5) 0.060 Uiso 1 calc R .
C70 C -0.2383(4) -0.0521(3) 0.3279(3) 0.0466(9) Uani 1 d . .
H70A H -0.3104(15) -0.0767(17) 0.3657(12) 0.070 Uiso 1 calc R .
H70B H -0.2468(26) 0.0227(4) 0.3074(3) 0.070 Uiso 1 calc R .
H70C H -0.1708(13) -0.0658(19) 0.3696(11) 0.070 Uiso 1 calc R .
O80 O -0.3544(5) 0.3480(6) -0.3403(3) 0.126(2) Uani 1 d . .
H80 H -0.3095(86) 0.2972(53) -0.3511(4) 0.189 Uiso 1 calc R .
C80 C -0.3761(5) 0.3486(4) -0.2380(4) 0.0698(14) Uani 1 d . .
H80A H -0.3392(31) 0.2864(16) -0.2028(4) 0.105 Uiso 1 calc R .
H80B H -0.4615(5) 0.3490(32) -0.2218(6) 0.105 Uiso 1 calc R .
H80C H -0.3427(31) 0.4106(17) -0.2176(6) 0.105 Uiso 1 calc R .
O90 O 0.2506(4) 0.3030(3) -0.3206(3) 0.0699(10) Uani 1 d . .
H90 H 0.3211(13) 0.2949(34) -0.3419(48) 0.105 Uiso 1 calc R .
C90 C 0.2404(7) 0.3893(6) -0.2705(7) 0.119(3) Uani 1 d . .
H90A H 0.1661(30) 0.4272(28) -0.2855(39) 0.179 Uiso 1 calc R .
H90B H 0.3069(33) 0.4345(26) -0.2915(38) 0.179 Uiso 1 calc R .
H90C H 0.2409(58) 0.3677(7) -0.1988(8) 0.179 Uiso 1 calc R .

loop_
_atom_type_symbol
_atom_type_description
_atom_type_scat_dispersion_real
_atom_type_scat_dispersion_imag
_atom_type_scat_source
C C 0.0033 0.0016 'International Tables Vol C Tables 4.2.6.8 and 6.1.1.4'
H H 0.0000 0.0000 'International Tables Vol C Tables 4.2.6.8 and 6.1.1.4'
O O 0.0106 0.0060 'International Tables Vol C Tables 4.2.6.8 and 6.1.1.4'
S S 0.1246 0.1234 'International Tables Vol C Tables 4.2.6.8 and 6.1.1.4'
Cr Cr 0.3209 0.6236 'International Tables Vol C Tables 4.2.6.8 and 6.1.1.4'

loop_
_geom_angle_atom_site_label_1
_geom_angle_atom_site_label_2
_geom_angle_atom_site_label_3
_geom_angle
_geom_angle_site_symmetry_1
_geom_angle_site_symmetry_3
_geom_angle_publ_flag
O1 Cr1 O2 93.40(9) . . ?
O1 Cr1 O4 95.33(8) . 2 ?
O2 Cr1 O4 171.19(8) . 2 ?
O1 Cr1 O4 171.28(8) . . ?
O2 Cr1 O4 94.31(8) . . ?
O4 Cr1 O4 76.90(8) 2 . ?
O1 Cr1 O3 90.25(8) . . ?
O2 Cr1 O3 90.18(8) . . ?
O4 Cr1 O3 90.99(8) 2 . ?
O4 Cr1 O3 93.79(8) . . ?
O1 Cr1 S1 84.98(6) . . ?
O2 Cr1 S1 84.47(6) . . ?
O4 Cr1 S1 95.07(6) 2 . ?
O4 Cr1 S1 91.71(6) . . ?
O3 Cr1 S1 172.60(7) . . ?
C6 S1 C7 103.08(13) . . ?
C6 S1 Cr1 94.70(9) . . ?
C7 S1 Cr1 94.47(9) . . ?
C1 O1 Cr1 122.1(2) . . ?
C8 O2 Cr1 121.7(2) . . ?
C29 O3 Cr1 122.7(2) . . ?
C30 O4 Cr1 129.8(2) . 2 ?
C30 O4 Cr1 126.8(2) . . ?
Cr1 O4 Cr1 103.10(8) 2 . ?
O1 C1 C6 120.7(2) . . ?
O1 C1 C2 122.2(2) . . ?
C6 C1 C2 117.0(2) . . ?
C3 C2 C1 118.2(2) . . ?
C3 C2 C13 121.5(2) . . ?
C1 C2 C13 120.2(2) . . ?
C4 C3 C2 124.5(3) . . ?
C5 C4 C3 116.6(3) . . ?
C5 C4 C17 121.0(3) . . ?
C3 C4 C17 122.4(3) . . ?
C4 C5 C6 120.6(3) . . ?
C5 C6 C1 123.1(3) . . ?
C5 C6 S1 119.4(2) . . ?
C1 C6 S1 117.5(2) . . ?
C12 C7 C8 123.6(3) . . ?
C12 C7 S1 119.6(2) . . ?
C8 C7 S1 116.8(2) . . ?
O2 C8 C7 121.1(2) . . ?
O2 C8 C9 121.8(2) . . ?
C7 C8 C9 117.1(2) . . ?
C10 C9 C8 117.8(3) . . ?
C10 C9 C21 121.6(3) . . ?
C8 C9 C21 120.6(2) . . ?
C9 C10 C11 124.6(3) . . ?
C12 C11 C10 116.8(3) . . ?
C12 C11 C25 123.0(3) . . ?
C10 C11 C25 120.2(3) . . ?
C7 C12 C11 120.0(3) . . ?
C15 C13 C14 107.2(3) . . ?
C15 C13 C16 109.9(3) . . ?
C14 C13 C16 108.7(3) . . ?
C15 C13 C2 110.6(2) . . ?
C14 C13 C2 111.9(2) . . ?
C16 C13 C2 108.6(2) . . ?
C20 C17 C18 108.4(3) . . ?
C20 C17 C19 107.9(3) . . ?
C18 C17 C19 109.9(3) . . ?
C20 C17 C4 110.9(3) . . ?
C18 C17 C4 108.6(3) . . ?
C19 C17 C4 111.0(3) . . ?
C22 C21 C24 107.8(3) . . ?
C22 C21 C9 112.4(3) . . ?
C24 C21 C9 109.9(2) . . ?
C22 C21 C23 107.2(2) . . ?
C24 C21 C23 110.0(3) . . ?
C9 C21 C23 109.5(2) . . ?
C26 C25 C28 109.0(4) . . ?
C26 C25 C27 109.2(4) . . ?
C28 C25 C27 107.9(5) . . ?
C26 C25 C11 109.2(3) . . ?
C28 C25 C11 109.7(3) . . ?
C27 C25 C11 111.8(3) . . ?

loop_
_geom_bond_atom_site_label_1
_geom_bond_atom_site_label_2
_geom_bond_distance
_geom_bond_site_symmetry_2
_geom_bond_publ_flag
Cr1 O1 1.927(2) . ?
Cr1 O2 1.931(2) . ?
Cr1 O4 1.963(2) 2 ?
Cr1 O4 1.972(2) . ?
Cr1 O3 2.025(2) . ?
Cr1 S1 2.3994(8) . ?
S1 C6 1.780(3) . ?
S1 C7 1.786(3) . ?
O1 C1 1.329(3) . ?
O2 C8 1.321(3) . ?
O3 C29 1.428(4) . ?
O4 C30 1.411(3) . ?
O4 Cr1 1.963(2) 2 ?
C1 C6 1.410(4) . ?
C1 C2 1.419(4) . ?
C2 C3 1.399(4) . ?
C2 C13 1.542(4) . ?
C3 C4 1.399(4) . ?
C4 C5 1.387(4) . ?
C4 C17 1.540(4) . ?
C5 C6 1.389(4) . ?
C7 C12 1.388(4) . ?
C7 C8 1.406(4) . ?
C8 C9 1.426(4) . ?
C9 C10 1.391(4) . ?
C9 C21 1.540(4) . ?
C10 C11 1.409(4) . ?
C11 C12 1.388(4) . ?
C11 C25 1.531(4) . ?
C13 C15 1.531(4) . ?
C13 C14 1.537(4) . ?
C13 C16 1.537(4) . ?
C17 C20 1.526(5) . ?
C17 C18 1.533(5) . ?
C17 C19 1.537(5) . ?
C21 C22 1.532(4) . ?
C21 C24 1.535(5) . ?
C21 C23 1.543(4) . ?
C25 C26 1.520(6) . ?
C25 C28 1.524(7) . ?
C25 C27 1.524(6) . ?
O60 C60 1.373(8) . ?
O70 C70 1.407(4) . ?
O80 C80 1.396(7) . ?
O90 C90 1.379(6) . ?
